data_4330531
loop_
_publ_author_name
'Angelos B. Canaj'
'Demetrios I. Tzimopoulos'
'Aggelos Philippidis'
'George E. Kostakis'
'Constantinos J. Milios'

_publ_section_title
;
 Employment of a New Tripodal Ligand for the Synthesis of Cobalt(II/III),
 Nickel(II), and Copper(II) Clusters: Magnetic, Optical, and Thermal
 Properties
;
_journal_name_full 'Inorganic Chemistry'
_journal_page_first 10461
_journal_page_last 10470
_journal_paper_doi 10.1021/ic301744e
_journal_volume 51
_journal_year 2012
_chemical_formula_sum 'C60 H60 Cu4 N4 O12'
_chemical_formula_weight 1283.28
_chemical_name_systematic
; 
 ? 
;
_space_group_IT_number 15
_symmetry_cell_setting monoclinic
_symmetry_space_group_name_Hall '-C 2yc'
_symmetry_space_group_name_H-M 'C 1 2/c 1'
_atom_sites_solution_hydrogens geom
_atom_sites_solution_primary direct
_atom_sites_solution_secondary difmap
_audit_creation_method SHELXL-97
_cell_angle_alpha 90.00
_cell_angle_beta 93.943(8)
_cell_angle_gamma 90.00
_cell_formula_units_Z 4
_cell_length_a 19.720(2)
_cell_length_b 14.6735(17)
_cell_length_c 18.5807(17)
_cell_measurement_reflns_used 5031
_cell_measurement_temperature 180(2)
_cell_measurement_theta_max 24.00
_cell_measurement_theta_min 1.73
_cell_volume 5363.8(10)
_computing_cell_refinement 'STOE X-AREA'
_computing_data_collection 'STOE X-AREA'
_computing_data_reduction 'STOE X-RED'
_computing_structure_refinement 'SHELXL-97 (Sheldrick, 1997)'
_computing_structure_solution 'SHELXS-97 (Sheldrick, 1990)'
_diffrn_ambient_temperature 180(2)
_diffrn_detector 'image plate ( 34 cm diameter )'
_diffrn_detector_type STOE
_diffrn_measured_fraction_theta_full 0.983
_diffrn_measured_fraction_theta_max 0.976
_diffrn_measurement_device '2-circle goniometer'
_diffrn_measurement_device_type 'STOE IPDS 2'
_diffrn_radiation_monochromator graphite
_diffrn_radiation_source 'fine-focus sealed tube'
_diffrn_radiation_type MoK\a
_diffrn_radiation_wavelength 0.71073
_diffrn_reflns_av_R_equivalents 0.1232
_diffrn_reflns_av_sigmaI/netI 0.1516
_diffrn_reflns_limit_h_max 23
_diffrn_reflns_limit_h_min -23
_diffrn_reflns_limit_k_max 17
_diffrn_reflns_limit_k_min -16
_diffrn_reflns_limit_l_max 14
_diffrn_reflns_limit_l_min -22
_diffrn_reflns_number 9755
_diffrn_reflns_theta_full 25.00
_diffrn_reflns_theta_max 25.64
_diffrn_reflns_theta_min 1.73
_exptl_absorpt_coefficient_mu 1.634
_exptl_absorpt_correction_T_max 0.9526
_exptl_absorpt_correction_T_min 0.8280
_exptl_absorpt_correction_type multi-scan
_exptl_absorpt_process_details 'XPREP in SHELXTL 6.14 (BrukerAXS Inc., 2003)'
_exptl_crystal_colour green
_exptl_crystal_density_diffrn 1.589
_exptl_crystal_description needle
_exptl_crystal_F_000 2640
_exptl_crystal_size_max 0.12
_exptl_crystal_size_mid 0.08
_exptl_crystal_size_min 0.03
_refine_diff_density_max 0.467
_refine_diff_density_min -0.692
_refine_diff_density_rms 0.101
_refine_ls_extinction_method none
_refine_ls_goodness_of_fit_ref 0.949
_refine_ls_hydrogen_treatment constr
_refine_ls_matrix_type full
_refine_ls_number_parameters 361
_refine_ls_number_reflns 4951
_refine_ls_number_restraints 0
_refine_ls_restrained_S_all 0.949
_refine_ls_R_factor_all 0.1368
_refine_ls_R_factor_gt 0.0685
_refine_ls_shift/su_max 0.000
_refine_ls_shift/su_mean 0.000
_refine_ls_structure_factor_coef Fsqd
_refine_ls_weighting_details 'calc w=1/[\s^2^(Fo^2^)+(0.0462P)^2^+0.0000P] where P=(Fo^2^+2Fc^2^)/3'
_refine_ls_weighting_scheme calc
_refine_ls_wR_factor_gt 0.1362
_refine_ls_wR_factor_ref 0.1572
_reflns_number_gt 2472
_reflns_number_total 4951
_reflns_threshold_expression >2sigma(I)
_cod_data_source_file ic301744e_si_002_4.cif
_cod_data_source_block at229
_cod_original_cell_volume 5363.7(10)
_cod_database_code 4330531

loop_
_symmetry_equiv_pos_as_xyz
'x, y, z'
'-x, y, -z+1/2'
'x+1/2, y+1/2, z'
'-x+1/2, y+1/2, -z+1/2'
'-x, -y, -z'
'x, -y, z-1/2'
'-x+1/2, -y+1/2, -z'
'x+1/2, -y+1/2, z-1/2'

loop_
_atom_site_label
_atom_site_type_symbol
_atom_site_fract_x
_atom_site_fract_y
_atom_site_fract_z
_atom_site_U_iso_or_equiv
_atom_site_adp_type
_atom_site_occupancy
_atom_site_symmetry_multiplicity
_atom_site_calc_flag
_atom_site_refinement_flags
Cu1 Cu 0.91100(4) 0.45914(7) 0.76060(5) 0.0464(3) Uani 1 1 d .
Cu2 Cu 0.97897(4) 0.31534(7) 0.64206(5) 0.0490(3) Uani 1 1 d .
O1 O 0.8466(2) 0.4974(3) 0.6840(3) 0.0498(12) Uani 1 1 d .
O2 O 0.9751(3) 0.4289(3) 0.8397(3) 0.0550(13) Uani 1 1 d .
O3 O 0.8393(3) 0.5906(5) 0.9436(3) 0.0766(18) Uani 1 1 d .
H3B H 0.8270 0.5987 0.9855 0.115 Uiso 1 1 calc R
O4 O 1.0399(2) 0.2778(4) 0.5742(3) 0.0563(14) Uani 1 1 d .
O5 O 0.9206(2) 0.3416(3) 0.7168(3) 0.0525(13) Uani 1 1 d .
O6 O 0.8244(3) 0.3658(4) 0.5839(3) 0.0677(16) Uani 1 1 d .
H6B H 0.8297 0.4018 0.6190 0.102 Uiso 1 1 calc R
C1 C 0.8221(3) 0.5799(5) 0.6714(4) 0.0455(18) Uani 1 1 d .
C2 C 0.7792(4) 0.5901(6) 0.6077(4) 0.056(2) Uani 1 1 d .
H2A H 0.7708 0.5391 0.5769 0.067 Uiso 1 1 calc R
C3 C 0.7496(4) 0.6722(6) 0.5897(4) 0.057(2) Uani 1 1 d .
H3A H 0.7214 0.6771 0.5463 0.069 Uiso 1 1 calc R
C4 C 0.7602(4) 0.7504(5) 0.6345(4) 0.0481(18) Uani 1 1 d .
C5 C 0.7296(4) 0.8351(6) 0.6168(5) 0.060(2) Uani 1 1 d .
H5A H 0.7004 0.8392 0.5740 0.072 Uiso 1 1 calc R
C6 C 0.7395(4) 0.9095(6) 0.6570(5) 0.062(2) Uani 1 1 d .
H6A H 0.7177 0.9653 0.6435 0.074 Uiso 1 1 calc R
C7 C 0.7829(4) 0.9036(6) 0.7198(4) 0.054(2) Uani 1 1 d .
H7A H 0.7907 0.9561 0.7491 0.065 Uiso 1 1 calc R
C8 C 0.8147(4) 0.8223(5) 0.7400(4) 0.0495(18) Uani 1 1 d .
H8A H 0.8447 0.8205 0.7822 0.059 Uiso 1 1 calc R
C9 C 0.8033(3) 0.7428(5) 0.6991(4) 0.0452(18) Uani 1 1 d .
C10 C 0.8328(3) 0.6542(5) 0.7178(4) 0.0434(17) Uani 1 1 d .
C11 C 0.8695(3) 0.6450(6) 0.7853(4) 0.0486(18) Uani 1 1 d .
H11A H 0.8701 0.6964 0.8165 0.058 Uiso 1 1 calc R
C12 C 0.9419(3) 0.5773(5) 0.8816(4) 0.0475(18) Uani 1 1 d .
C15 C 1.0102(4) 0.6261(7) 0.8675(5) 0.077(3) Uani 1 1 d .
H15A H 1.0009 0.6893 0.8527 0.115 Uiso 1 1 calc R
H15B H 1.0323 0.5941 0.8292 0.115 Uiso 1 1 calc R
H15C H 1.0402 0.6256 0.9118 0.115 Uiso 1 1 calc R
C13 C 0.9559(5) 0.4776(6) 0.9016(4) 0.068(2) Uani 1 1 d .
H13A H 0.9929 0.4741 0.9404 0.081 Uiso 1 1 calc R
H13B H 0.9146 0.4498 0.9197 0.081 Uiso 1 1 calc R
C14 C 0.9076(4) 0.6295(6) 0.9380(5) 0.058(2) Uani 1 1 d .
H14A H 0.9343 0.6247 0.9850 0.069 Uiso 1 1 calc R
H14B H 0.9041 0.6947 0.9245 0.069 Uiso 1 1 calc R
C16 C 1.0314(4) 0.2126(5) 0.5250(5) 0.0514(19) Uani 1 1 d .
C17 C 1.0843(4) 0.2042(6) 0.4766(4) 0.053(2) Uani 1 1 d .
H17A H 1.1240 0.2407 0.4836 0.064 Uiso 1 1 calc R
C18 C 1.0784(4) 0.1451(6) 0.4212(4) 0.054(2) Uani 1 1 d .
H18A H 1.1146 0.1409 0.3901 0.065 Uiso 1 1 calc R
C19 C 1.0206(4) 0.0885(6) 0.4069(4) 0.056(2) Uani 1 1 d .
C20 C 1.0160(4) 0.0264(6) 0.3471(5) 0.063(2) Uani 1 1 d .
H20A H 1.0522 0.0228 0.3160 0.076 Uiso 1 1 calc R
C21 C 0.9600(4) -0.0278(7) 0.3344(5) 0.067(2) Uani 1 1 d .
H21A H 0.9571 -0.0680 0.2943 0.081 Uiso 1 1 calc R
C22 C 0.9069(4) -0.0237(6) 0.3807(5) 0.066(2) Uani 1 1 d .
H22A H 0.8687 -0.0626 0.3724 0.079 Uiso 1 1 calc R
C23 C 0.9093(4) 0.0354(7) 0.4377(5) 0.070(2) Uani 1 1 d .
H23A H 0.8719 0.0378 0.4673 0.084 Uiso 1 1 calc R
C24 C 0.9669(4) 0.0942(6) 0.4542(4) 0.056(2) Uani 1 1 d .
C25 C 0.9739(4) 0.1596(6) 0.5138(4) 0.054(2) Uani 1 1 d .
C26 C 0.9189(4) 0.1642(6) 0.5612(5) 0.056(2) Uani 1 1 d .
H26A H 0.8816 0.1240 0.5514 0.067 Uiso 1 1 calc R
C27 C 0.8525(3) 0.2228(5) 0.6549(4) 0.0476(18) Uani 1 1 d .
C28 C 0.8730(4) 0.2696(6) 0.7267(4) 0.055(2) Uani 1 1 d .
H28A H 0.8321 0.2948 0.7475 0.066 Uiso 1 1 calc R
H28B H 0.8937 0.2243 0.7611 0.066 Uiso 1 1 calc R
C30 C 0.8212(4) 0.1309(5) 0.6695(5) 0.055(2) Uani 1 1 d .
H30A H 0.8536 0.0940 0.6993 0.083 Uiso 1 1 calc R
H30B H 0.8099 0.0995 0.6236 0.083 Uiso 1 1 calc R
H30C H 0.7797 0.1396 0.6949 0.083 Uiso 1 1 calc R
C29 C 0.8006(4) 0.2794(6) 0.6085(4) 0.057(2) Uani 1 1 d .
H29A H 0.7851 0.2428 0.5657 0.068 Uiso 1 1 calc R
H29B H 0.7606 0.2904 0.6367 0.068 Uiso 1 1 calc R
N1 N 0.9026(3) 0.5735(4) 0.8090(3) 0.0411(14) Uani 1 1 d .
N2 N 0.9161(3) 0.2183(4) 0.6158(4) 0.0537(17) Uani 1 1 d .

loop_
_atom_site_aniso_label
_atom_site_aniso_U_11
_atom_site_aniso_U_22
_atom_site_aniso_U_33
_atom_site_aniso_U_23
_atom_site_aniso_U_13
_atom_site_aniso_U_12
Cu1 0.0523(5) 0.0506(6) 0.0362(5) -0.0014(4) 0.0020(4) 0.0042(4)
Cu2 0.0522(5) 0.0521(6) 0.0428(6) 0.0001(5) 0.0052(4) -0.0047(4)
O1 0.059(3) 0.042(3) 0.048(3) 0.003(2) 0.001(2) 0.002(3)
O2 0.076(3) 0.053(3) 0.034(3) -0.003(3) -0.008(2) 0.015(3)
O3 0.064(4) 0.110(5) 0.057(4) -0.015(4) 0.009(3) 0.007(4)
O4 0.055(3) 0.068(4) 0.047(3) -0.003(3) 0.011(2) -0.015(3)
O5 0.053(3) 0.047(3) 0.058(4) 0.002(3) 0.011(2) -0.005(2)
O6 0.102(4) 0.064(4) 0.037(3) -0.008(3) 0.006(3) -0.004(3)
C1 0.045(4) 0.046(4) 0.046(5) -0.003(4) 0.007(3) 0.002(3)
C2 0.070(5) 0.061(5) 0.037(5) -0.007(4) 0.010(4) 0.012(4)
C3 0.070(5) 0.055(5) 0.047(5) -0.001(4) 0.004(4) -0.003(4)
C4 0.054(4) 0.053(5) 0.039(4) 0.004(4) 0.011(3) 0.005(4)
C5 0.061(5) 0.066(6) 0.054(5) 0.003(5) 0.012(4) 0.006(4)
C6 0.069(5) 0.066(6) 0.051(5) 0.011(5) 0.014(4) 0.018(4)
C7 0.062(5) 0.050(5) 0.052(5) -0.008(4) 0.011(4) -0.001(4)
C8 0.051(4) 0.046(5) 0.053(5) 0.006(4) 0.015(3) 0.002(4)
C9 0.042(4) 0.052(5) 0.042(4) 0.007(4) 0.005(3) 0.006(3)
C10 0.046(4) 0.053(5) 0.031(4) -0.003(3) 0.005(3) 0.001(3)
C11 0.047(4) 0.053(5) 0.046(5) 0.000(4) 0.008(3) 0.007(4)
C12 0.046(4) 0.057(5) 0.037(4) -0.008(4) -0.011(3) -0.002(3)
C15 0.059(5) 0.094(8) 0.076(7) -0.022(6) -0.003(4) 0.003(5)
C13 0.094(6) 0.072(6) 0.036(5) -0.012(4) -0.003(4) 0.011(5)
C14 0.064(5) 0.056(5) 0.051(5) -0.005(4) -0.011(4) 0.010(4)
C16 0.048(4) 0.049(5) 0.058(5) 0.003(4) 0.010(4) -0.002(4)
C17 0.060(5) 0.057(5) 0.046(5) 0.013(4) 0.018(4) 0.000(4)
C18 0.041(4) 0.071(5) 0.053(5) 0.010(5) 0.017(3) 0.002(4)
C19 0.053(4) 0.070(6) 0.044(5) 0.006(4) 0.006(4) 0.001(4)
C20 0.069(5) 0.071(6) 0.051(5) 0.002(5) 0.010(4) 0.006(5)
C21 0.071(5) 0.082(7) 0.049(5) 0.003(5) 0.008(4) -0.004(5)
C22 0.074(5) 0.064(6) 0.062(6) -0.002(5) 0.015(4) -0.005(5)
C23 0.077(6) 0.082(7) 0.051(5) -0.014(5) 0.010(4) -0.003(5)
C24 0.063(5) 0.059(5) 0.045(5) 0.001(4) 0.012(4) 0.000(4)
C25 0.058(5) 0.060(5) 0.045(5) -0.006(4) 0.009(4) 0.006(4)
C26 0.057(5) 0.052(5) 0.059(6) 0.004(4) 0.005(4) 0.000(4)
C27 0.043(4) 0.049(4) 0.052(5) 0.007(4) 0.008(3) -0.009(3)
C28 0.064(5) 0.058(5) 0.043(5) 0.004(4) 0.011(4) -0.002(4)
C30 0.072(5) 0.040(4) 0.055(5) -0.008(4) 0.019(4) -0.001(4)
C29 0.073(5) 0.054(5) 0.045(5) -0.007(4) 0.017(4) 0.001(4)
N1 0.049(3) 0.045(3) 0.029(3) 0.000(3) 0.002(2) -0.004(3)
N2 0.051(3) 0.058(4) 0.055(4) -0.006(4) 0.020(3) -0.008(3)

loop_
_atom_type_symbol
_atom_type_description
_atom_type_scat_dispersion_real
_atom_type_scat_dispersion_imag
_atom_type_scat_source
C C 0.0033 0.0016 'International Tables Vol C Tables 4.2.6.8 and 6.1.1.4'
H H 0.0000 0.0000 'International Tables Vol C Tables 4.2.6.8 and 6.1.1.4'
N N 0.0061 0.0033 'International Tables Vol C Tables 4.2.6.8 and 6.1.1.4'
O O 0.0106 0.0060 'International Tables Vol C Tables 4.2.6.8 and 6.1.1.4'
Cu Cu 0.3201 1.2651 'International Tables Vol C Tables 4.2.6.8 and 6.1.1.4'

loop_
_geom_angle_atom_site_label_1
_geom_angle_atom_site_label_2
_geom_angle_atom_site_label_3
_geom_angle
_geom_angle_site_symmetry_1
_geom_angle_site_symmetry_3
N1 Cu1 O5 177.0(2) . .
N1 Cu1 O1 91.0(2) . .
O5 Cu1 O1 91.6(2) . .
N1 Cu1 O2 85.2(2) . .
O5 Cu1 O2 92.2(2) . .
O1 Cu1 O2 176.2(2) . .
O4 Cu2 O5 173.6(2) . .
O4 Cu2 O2 93.3(2) . 2_756
O5 Cu2 O2 89.8(2) . 2_756
O4 Cu2 N2 92.4(2) . .
O5 Cu2 N2 85.7(2) . .
O2 Cu2 N2 167.1(3) 2_756 .
C1 O1 Cu1 128.0(5) . .
C13 O2 Cu2 116.2(5) . 2_756
C13 O2 Cu1 107.7(4) . .
Cu2 O2 Cu1 127.9(3) 2_756 .
C14 O3 H3B 109.5 . .
C16 O4 Cu2 128.2(4) . .
C28 O5 Cu2 112.2(4) . .
C28 O5 Cu1 121.5(4) . .
Cu2 O5 Cu1 125.0(3) . .
C29 O6 H6B 109.5 . .
O1 C1 C10 124.6(7) . .
O1 C1 C2 115.9(7) . .
C10 C1 C2 119.3(7) . .
C3 C2 C1 121.2(8) . .
C3 C2 H2A 119.4 . .
C1 C2 H2A 119.4 . .
C2 C3 C4 121.5(8) . .
C2 C3 H3A 119.3 . .
C4 C3 H3A 119.3 . .
C5 C4 C3 122.0(7) . .
C5 C4 C9 119.1(8) . .
C3 C4 C9 118.9(7) . .
C6 C5 C4 123.2(8) . .
C6 C5 H5A 118.4 . .
C4 C5 H5A 118.4 . .
C5 C6 C7 118.3(8) . .
C5 C6 H6A 120.8 . .
C7 C6 H6A 120.8 . .
C8 C7 C6 121.1(8) . .
C8 C7 H7A 119.4 . .
C6 C7 H7A 119.4 . .
C7 C8 C9 121.1(7) . .
C7 C8 H8A 119.5 . .
C9 C8 H8A 119.5 . .
C8 C9 C4 117.1(7) . .
C8 C9 C10 124.5(6) . .
C4 C9 C10 118.4(7) . .
C1 C10 C11 121.4(7) . .
C1 C10 C9 120.5(6) . .
C11 C10 C9 118.0(7) . .
N1 C11 C10 126.5(7) . .
N1 C11 H11A 116.8 . .
C10 C11 H11A 116.8 . .
C14 C12 N1 114.6(6) . .
C14 C12 C13 113.6(7) . .
N1 C12 C13 104.8(6) . .
C14 C12 C15 108.6(7) . .
N1 C12 C15 105.3(6) . .
C13 C12 C15 109.6(7) . .
C12 C15 H15A 109.5 . .
C12 C15 H15B 109.5 . .
H15A C15 H15B 109.5 . .
C12 C15 H15C 109.5 . .
H15A C15 H15C 109.5 . .
H15B C15 H15C 109.5 . .
O2 C13 C12 109.6(6) . .
O2 C13 H13A 109.7 . .
C12 C13 H13A 109.7 . .
O2 C13 H13B 109.7 . .
C12 C13 H13B 109.7 . .
H13A C13 H13B 108.2 . .
O3 C14 C12 108.0(6) . .
O3 C14 H14A 110.1 . .
C12 C14 H14A 110.1 . .
O3 C14 H14B 110.1 . .
C12 C14 H14B 110.1 . .
H14A C14 H14B 108.4 . .
O4 C16 C25 125.0(7) . .
O4 C16 C17 115.7(7) . .
C25 C16 C17 119.0(8) . .
C18 C17 C16 120.6(7) . .
C18 C17 H17A 119.7 . .
C16 C17 H17A 119.7 . .
C17 C18 C19 123.0(7) . .
C17 C18 H18A 118.5 . .
C19 C18 H18A 118.5 . .
C18 C19 C24 118.2(8) . .
C18 C19 C20 121.5(7) . .
C24 C19 C20 120.3(8) . .
C21 C20 C19 120.6(8) . .
C21 C20 H20A 119.7 . .
C19 C20 H20A 119.7 . .
C20 C21 C22 119.8(9) . .
C20 C21 H21A 120.1 . .
C22 C21 H21A 120.1 . .
C23 C22 C21 121.0(9) . .
C23 C22 H22A 119.5 . .
C21 C22 H22A 119.5 . .
C22 C23 C24 121.9(8) . .
C22 C23 H23A 119.0 . .
C24 C23 H23A 119.0 . .
C19 C24 C23 116.2(7) . .
C19 C24 C25 118.0(7) . .
C23 C24 C25 125.8(7) . .
C16 C25 C26 121.8(7) . .
C16 C25 C24 121.1(7) . .
C26 C25 C24 117.1(7) . .
N2 C26 C25 125.5(7) . .
N2 C26 H26A 117.3 . .
C25 C26 H26A 117.3 . .
N2 C27 C30 114.5(6) . .
N2 C27 C28 105.3(6) . .
C30 C27 C28 109.3(6) . .
N2 C27 C29 107.4(6) . .
C30 C27 C29 108.5(6) . .
C28 C27 C29 111.9(6) . .
O5 C28 C27 110.8(6) . .
O5 C28 H28A 109.5 . .
C27 C28 H28A 109.5 . .
O5 C28 H28B 109.5 . .
C27 C28 H28B 109.5 . .
H28A C28 H28B 108.1 . .
C27 C30 H30A 109.5 . .
C27 C30 H30B 109.5 . .
H30A C30 H30B 109.5 . .
C27 C30 H30C 109.5 . .
H30A C30 H30C 109.5 . .
H30B C30 H30C 109.5 . .
O6 C29 C27 115.9(6) . .
O6 C29 H29A 108.3 . .
C27 C29 H29A 108.3 . .
O6 C29 H29B 108.3 . .
C27 C29 H29B 108.3 . .
H29A C29 H29B 107.4 . .
C11 N1 C12 119.3(6) . .
C11 N1 Cu1 127.4(5) . .
C12 N1 Cu1 113.3(5) . .
C26 N2 C27 119.4(6) . .
C26 N2 Cu2 126.3(5) . .
C27 N2 Cu2 113.0(5) . .

loop_
_geom_bond_atom_site_label_1
_geom_bond_atom_site_label_2
_geom_bond_distance
_geom_bond_site_symmetry_2
Cu1 N1 1.917(6) .
Cu1 O5 1.921(5) .
Cu1 O1 1.924(5) .
Cu1 O2 1.924(5) .
Cu2 O4 1.882(5) .
Cu2 O5 1.903(5) .
Cu2 O2 1.915(5) 2_756
Cu2 N2 1.928(6) .
O1 C1 1.319(8) .
O2 C13 1.427(9) .
O2 Cu2 1.915(5) 2_756
O3 C14 1.473(9) .
O3 H3B 0.8400 .
O4 C16 1.327(9) .
O5 C28 1.433(9) .
O6 C29 1.437(9) .
O6 H6B 0.8400 .
C1 C10 1.397(10) .
C1 C2 1.414(11) .
C2 C3 1.370(11) .
C2 H2A 0.9500 .
C3 C4 1.425(11) .
C3 H3A 0.9500 .
C4 C5 1.412(11) .
C4 C9 1.426(10) .
C5 C6 1.329(12) .
C5 H5A 0.9500 .
C6 C7 1.403(12) .
C6 H6A 0.9500 .
C7 C8 1.386(10) .
C7 H7A 0.9500 .
C8 C9 1.403(10) .
C8 H8A 0.9500 .
C9 C10 1.456(10) .
C10 C11 1.412(10) .
C11 N1 1.296(9) .
C11 H11A 0.9500 .
C12 C14 1.497(11) .
C12 N1 1.509(9) .
C12 C13 1.531(12) .
C12 C15 1.564(11) .
C15 H15A 0.9800 .
C15 H15B 0.9800 .
C15 H15C 0.9800 .
C13 H13A 0.9900 .
C13 H13B 0.9900 .
C14 H14A 0.9900 .
C14 H14B 0.9900 .
C16 C25 1.379(10) .
C16 C17 1.429(10) .
C17 C18 1.345(11) .
C17 H17A 0.9500 .
C18 C19 1.421(11) .
C18 H18A 0.9500 .
C19 C24 1.423(11) .
C19 C20 1.436(12) .
C20 C21 1.367(11) .
C20 H20A 0.9500 .
C21 C22 1.403(12) .
C21 H21A 0.9500 .
C22 C23 1.366(12) .
C22 H22A 0.9500 .
C23 C24 1.444(11) .
C23 H23A 0.9500 .
C24 C25 1.465(11) .
C25 C26 1.445(11) .
C26 N2 1.293(10) .
C26 H26A 0.9500 .
C27 N2 1.495(9) .
C27 C30 1.516(10) .
C27 C28 1.531(11) .
C27 C29 1.537(11) .
C28 H28A 0.9900 .
C28 H28B 0.9900 .
C30 H30A 0.9800 .
C30 H30B 0.9800 .
C30 H30C 0.9800 .
C29 H29A 0.9900 .
C29 H29B 0.9900 .

loop_
_geom_hbond_atom_site_label_D
_geom_hbond_atom_site_label_H
_geom_hbond_atom_site_label_A
_geom_hbond_distance_DH
_geom_hbond_distance_HA
_geom_hbond_distance_DA
_geom_hbond_angle_DHA
_geom_hbond_site_symmetry_A
O3 H3B O6 0.84 1.91 2.720(8) 163.2 6_566
O6 H6B O1 0.84 1.87 2.696(7) 169.1 .
O6 H6B O5 0.84 2.62 3.031(8) 111.8 .
